data_4344192
loop_
_publ_author_name
'Bettman, M.'
'Terner, L.L.'

_publ_section_title
;
 On the structure of (Na2 O) (Mg O)4 (Al2 O3)15, a Variant of beta-Alumina
;
_journal_name_full 'Inorganic Chemistry'
_journal_page_first 1442
_journal_page_last 1446
_journal_volume 10
_journal_year 1971
_chemical_formula_sum 'Al30 Mg4 Na2 O50'
_chemical_name_systematic '(Na2 O) (Mg O)4 (Al2 O3)15'
_space_group_IT_number 194
_symmetry_space_group_name_Hall '-P 6c 2c'
_symmetry_space_group_name_H-M 'P 63/m m c'
_cell_angle_alpha 90
_cell_angle_beta 90
_cell_angle_gamma 120
_cell_formula_units_Z 1
_cell_length_a 5.63
_cell_length_b 5.63
_cell_length_c 31.85
_cell_volume 874.293
_citation_journal_id_ASTM INOCAJ
_cod_data_source_file Bettman_INOCAJ_1971_1242.cif
_cod_data_source_block Al30Mg4Na2O50
_cod_original_cell_volume 874.2928
_cod_database_code 4344192

loop_
_symmetry_equiv_pos_as_xyz
x,y,z
x-y,x,z+1/2
-y,x-y,z
-x,-y,z+1/2
-x+y,-x,z
y,-x+y,z+1/2
-y,-x,-z+1/2
x-y,-y,-z
x,x-y,-z+1/2
y,x,-z
-x+y,y,-z+1/2
-x,-x+y,-z
-x,-y,-z
-x+y,-x,-z-1/2
y,-x+y,-z
x,y,-z-1/2
x-y,x,-z
-y,x-y,-z-1/2
y,x,z-1/2
-x+y,y,z
-x,-x+y,z-1/2
-y,-x,z
x-y,-y,z-1/2
x,x-y,z

loop_
_atom_site_label
_atom_site_type_symbol
_atom_site_fract_x
_atom_site_fract_y
_atom_site_fract_z
_atom_site_occupancy
_atom_site_U_iso_or_equiv
Al6 Al+3 0.3333 0.6667 0.1972 0.8824 0.0
Mg5 Mg+2 -0.1667 0.1667 0.1474 0.1176 0.0
O4 O-2 0 0 0.1109 1 0.0
O6 O-2 0.6667 0.3333 0.1765 1 0.0
Al4 Al+3 0.3333 0.6667 0.0932 0.8824 0.0
Na3 Na+1 -0.1667 0.1667 0.25 0.2 0.0
O3 O-2 0.5 1 0.1109 1 0.0
O1 O-2 -0.1667 0.1667 0.0334 1 0.0
Al1 Al+3 0.5 0 0 0.8824 0.0
Mg6 Mg+2 0.3333 0.6667 0.1972 0.1176 0.0
Mg3 Mg+2 0.6667 0.3333 0.0701 0.1176 0.0
Al5 Al+3 -0.1667 0.1667 0.1474 0.8824 0.0
Na1 Na+1 0 0 0.25 0.2 0.0
Mg2 Mg+2 0 0 0.0577 0.1176 0.0
Mg4 Mg+2 0.3333 0.6667 0.0932 0.1176 0.0
Al3 Al+3 0.6667 0.3333 0.0701 0.8824 0.0
Al2 Al+3 0 0 0.0577 0.8824 0.0
Na2 Na+1 0.6667 0.3333 0.25 0.2 0.0
O5 O-2 0.1667 -0.1667 0.1765 1 0.0
O2 O-2 0.3333 0.6667 0.0334 1 0.0
O7 O-2 0.3333 0.6667 0.25 1 0.0
Mg1 Mg+2 0.5 0 0 0.1176 0.0
